data_2018407
loop_
_publ_author_name
'Br\"uning, J\"urgen'
'Podgorski, Dragica'
'Alig, Edith'
'Bats, Jan W.'
'Schmidt, Martin U.'

_publ_section_title
;
 Antidiarrhetic loperamide hydrochloride
;
_journal_coeditor_code BI3035
_journal_issue 3
_journal_name_full 'Acta Crystallographica Section C'
_journal_page_first o111
_journal_page_last o113
_journal_paper_doi 10.1107/S010827011200443X
_journal_volume 68
_journal_year 2012
_chemical_formula_iupac 'C29 H34 Cl N2 O2 +, Cl -'
_chemical_formula_moiety 'C29 H34 Cl N2 O2 +, Cl -'
_chemical_formula_sum 'C29 H34 Cl2 N2 O2'
_chemical_formula_weight 513.48
_chemical_name_common 'loperamide hydrochloride anhydrate'
_chemical_name_systematic
;
1-[3-(dimethylcarbamoyl)-3,3-diphenylpropyl]-4-hydroxy-
4-(4-methylphenyl)piperidin-1-ium chloride
;
_space_group_IT_number 14
_symmetry_cell_setting monoclinic
_symmetry_space_group_name_Hall '-P 2ybc'
_symmetry_space_group_name_H-M 'P 1 21/c 1'
_atom_sites_solution_hydrogens geom
_atom_sites_solution_primary direct
_atom_sites_solution_secondary difmap
_audit_creation_method SHELXL-97
_cell_angle_alpha 90.00
_cell_angle_beta 101.577(9)
_cell_angle_gamma 90.00
_cell_formula_units_Z 4
_cell_length_a 16.6542(16)
_cell_length_b 12.2529(12)
_cell_length_c 13.1410(12)
_cell_measurement_reflns_used 301
_cell_measurement_temperature 169(2)
_cell_measurement_theta_max 23
_cell_measurement_theta_min 3
_cell_volume 2627.0(4)
_computing_cell_refinement 'SMART (Siemens, 1995)'
_computing_data_collection 'SMART (Siemens, 1995)'
_computing_data_reduction 'SAINT (Siemens, 1995)'
_computing_molecular_graphics 'SHELXTL (Sheldrick, 2008)'
_computing_publication_material 'SHELXL97 (Sheldrick, 2008)'
_computing_structure_refinement 'SHELXL97 (Sheldrick, 2008)'
_computing_structure_solution 'SHELXS97 (Sheldrick, 2008)'
_diffrn_ambient_temperature 169(2)
_diffrn_measured_fraction_theta_full 0.990
_diffrn_measured_fraction_theta_max 0.954
_diffrn_measurement_device_type 'Siemens SMART 1K CCD'
_diffrn_measurement_method '\w scans'
_diffrn_radiation_monochromator graphite
_diffrn_radiation_source 'normal-focus sealed tube'
_diffrn_radiation_type MoK\a
_diffrn_radiation_wavelength 0.71073
_diffrn_reflns_av_R_equivalents 0.0446
_diffrn_reflns_av_sigmaI/netI 0.0420
_diffrn_reflns_limit_h_max 22
_diffrn_reflns_limit_h_min -21
_diffrn_reflns_limit_k_max 16
_diffrn_reflns_limit_k_min -16
_diffrn_reflns_limit_l_max 16
_diffrn_reflns_limit_l_min -16
_diffrn_reflns_number 30967
_diffrn_reflns_theta_full 27.80
_diffrn_reflns_theta_max 28.90
_diffrn_reflns_theta_min 2.08
_diffrn_standards_decay_% 0.0
_diffrn_standards_interval_time 1600
_diffrn_standards_number 410
_exptl_absorpt_coefficient_mu 0.276
_exptl_absorpt_correction_T_max 0.981
_exptl_absorpt_correction_T_min 0.887
_exptl_absorpt_correction_type multi-scan
_exptl_absorpt_process_details '(SADABS; Sheldrick, 2000)'
_exptl_crystal_colour colourless
_exptl_crystal_density_diffrn 1.298
_exptl_crystal_density_method 'not measured'
_exptl_crystal_description plate
_exptl_crystal_F_000 1088
_exptl_crystal_size_max 0.60
_exptl_crystal_size_mid 0.60
_exptl_crystal_size_min 0.07
_refine_diff_density_max 0.368
_refine_diff_density_min -0.419
_refine_ls_extinction_method none
_refine_ls_goodness_of_fit_ref 1.060
_refine_ls_hydrogen_treatment mixed
_refine_ls_matrix_type full
_refine_ls_number_parameters 326
_refine_ls_number_reflns 6600
_refine_ls_number_restraints 0
_refine_ls_restrained_S_all 1.060
_refine_ls_R_factor_all 0.0645
_refine_ls_R_factor_gt 0.0403
_refine_ls_shift/su_max 0.001
_refine_ls_shift/su_mean 0.000
_refine_ls_structure_factor_coef Fsqd
_refine_ls_weighting_details 'calc w=1/[\s^2^(Fo^2^)+(0.04P)^2^+0.6P] where P=(Fo^2^+2Fc^2^)/3'
_refine_ls_weighting_scheme calc
_refine_ls_wR_factor_gt 0.0871
_refine_ls_wR_factor_ref 0.0937
_reflns_number_gt 4941
_reflns_number_total 6600
_reflns_threshold_expression I>2\s(I)
_cod_data_source_file bi3035.cif
_cod_data_source_block I
_cod_original_sg_symbol_H-M 'P 21/c'
_cod_database_code 2018407
_cod_database_fobs_code 2018407

loop_
_symmetry_equiv_pos_as_xyz
'x, y, z'
'-x, y+1/2, -z+1/2'
'-x, -y, -z'
'x, -y-1/2, z-1/2'

loop_
_atom_site_type_symbol
_atom_site_label
_atom_site_fract_x
_atom_site_fract_y
_atom_site_fract_z
_atom_site_U_iso_or_equiv
_atom_site_adp_type
_atom_site_calc_flag
_atom_site_refinement_flags
_atom_site_occupancy
_atom_site_symmetry_multiplicity
Cl Cl1 0.94963(2) 0.08733(4) 0.69738(4) 0.04610(13) Uani d . 1 1
Cl Cl2 0.53100(2) 0.07736(3) 0.88259(3) 0.02554(9) Uani d . 1 1
O O1 0.54013(6) 0.05893(8) 0.65020(8) 0.0224(2) Uani d . 1 1
H H1B 0.5405(11) 0.0647(14) 0.7166(15) 0.037(5) Uiso d . 1 1
O O2 0.16474(6) 0.26899(8) 0.32241(8) 0.0276(2) Uani d . 1 1
N N1 0.43695(7) 0.26888(9) 0.50273(9) 0.0187(2) Uani d . 1 1
H H1A 0.4644(10) 0.3264(14) 0.4749(13) 0.034(5) Uiso d . 1 1
N N2 0.14143(7) 0.27537(10) 0.48426(9) 0.0242(3) Uani d . 1 1
C C1 0.67500(8) 0.13635(11) 0.64735(10) 0.0207(3) Uani d . 1 1
C C2 0.72754(9) 0.22328(12) 0.64112(11) 0.0253(3) Uani d . 1 1
H H2A 0.7052 0.2941 0.6255 0.030 Uiso calc R 1 1
C C3 0.81174(9) 0.20893(13) 0.65717(12) 0.0290(3) Uani d . 1 1
H H3A 0.8469 0.2691 0.6528 0.035 Uiso calc R 1 1
C C4 0.84366(9) 0.10557(13) 0.67963(12) 0.0282(3) Uani d . 1 1
C C5 0.79370(9) 0.01748(13) 0.68809(12) 0.0284(3) Uani d . 1 1
H H5A 0.8165 -0.0530 0.7044 0.034 Uiso calc R 1 1
C C6 0.70957(9) 0.03367(12) 0.67230(11) 0.0240(3) Uani d . 1 1
H H6A 0.6749 -0.0264 0.6786 0.029 Uiso calc R 1 1
C C7 0.58200(8) 0.15019(11) 0.61715(11) 0.0196(3) Uani d . 1 1
C C8 0.55087(8) 0.25654(11) 0.65738(11) 0.0207(3) Uani d . 1 1
H H8A 0.5636 0.2562 0.7343 0.025 Uiso calc R 1 1
H H8B 0.5798 0.3192 0.6336 0.025 Uiso calc R 1 1
C C9 0.45889(8) 0.27079(11) 0.61947(10) 0.0200(3) Uani d . 1 1
H H9A 0.4295 0.2114 0.6477 0.024 Uiso calc R 1 1
H H9B 0.4414 0.3411 0.6452 0.024 Uiso calc R 1 1
C C10 0.46656(8) 0.16588(11) 0.46034(11) 0.0220(3) Uani d . 1 1
H H10A 0.4540 0.1687 0.3835 0.026 Uiso calc R 1 1
H H10B 0.4372 0.1026 0.4823 0.026 Uiso calc R 1 1
C C11 0.55807(8) 0.15073(11) 0.49817(11) 0.0211(3) Uani d . 1 1
H H11A 0.5876 0.2105 0.4706 0.025 Uiso calc R 1 1
H H11B 0.5751 0.0809 0.4710 0.025 Uiso calc R 1 1
C C12 0.34656(8) 0.28045(11) 0.46110(11) 0.0214(3) Uani d . 1 1
H H12A 0.3174 0.2191 0.4867 0.026 Uiso calc R 1 1
H H12B 0.3358 0.2763 0.3843 0.026 Uiso calc R 1 1
C C13 0.31327(8) 0.38810(11) 0.49373(11) 0.0202(3) Uani d . 1 1
H H13A 0.3537 0.4466 0.4906 0.024 Uiso calc R 1 1
H H13B 0.3064 0.3820 0.5666 0.024 Uiso calc R 1 1
C C14 0.22965(8) 0.42046(11) 0.42382(10) 0.0178(3) Uani d . 1 1
C C15 0.17515(8) 0.31589(11) 0.40645(11) 0.0196(3) Uani d . 1 1
C C16 0.16286(10) 0.30300(14) 0.59467(12) 0.0318(4) Uani d . 1 1
H H16A 0.2042 0.2517 0.6303 0.048 Uiso calc R 1 1
H H16B 0.1138 0.2985 0.6250 0.048 Uiso calc R 1 1
H H16C 0.1849 0.3774 0.6027 0.048 Uiso calc R 1 1
C C17 0.09195(10) 0.17640(12) 0.46011(13) 0.0311(4) Uani d . 1 1
H H17A 0.0566 0.1836 0.3912 0.047 Uiso calc R 1 1
H H17B 0.0579 0.1662 0.5122 0.047 Uiso calc R 1 1
H H17C 0.1282 0.1132 0.4608 0.047 Uiso calc R 1 1
C C18 0.19021(8) 0.51422(11) 0.47458(10) 0.0194(3) Uani d . 1 1
C C19 0.10527(9) 0.52974(12) 0.45298(12) 0.0239(3) Uani d . 1 1
H H19A 0.0712 0.4806 0.4077 0.029 Uiso calc R 1 1
C C20 0.07022(9) 0.61572(13) 0.49671(13) 0.0297(3) Uani d . 1 1
H H20A 0.0124 0.6250 0.4814 0.036 Uiso calc R 1 1
C C21 0.11885(10) 0.68827(13) 0.56259(13) 0.0307(4) Uani d . 1 1
H H21A 0.0946 0.7470 0.5928 0.037 Uiso calc R 1 1
C C22 0.20288(10) 0.67471(12) 0.58406(12) 0.0270(3) Uani d . 1 1
H H22A 0.2365 0.7247 0.6288 0.032 Uiso calc R 1 1
C C23 0.23851(9) 0.58839(11) 0.54058(11) 0.0221(3) Uani d . 1 1
H H23A 0.2964 0.5798 0.5560 0.027 Uiso calc R 1 1
C C24 0.24086(8) 0.46113(11) 0.31597(11) 0.0193(3) Uani d . 1 1
C C25 0.17224(9) 0.48900(12) 0.24025(11) 0.0243(3) Uani d . 1 1
H H25A 0.1191 0.4813 0.2553 0.029 Uiso calc R 1 1
C C26 0.18019(10) 0.52746(12) 0.14393(12) 0.0294(3) Uani d . 1 1
H H26A 0.1326 0.5465 0.0941 0.035 Uiso calc R 1 1
C C27 0.25701(11) 0.53858(13) 0.11936(12) 0.0323(4) Uani d . 1 1
H H27A 0.2624 0.5643 0.0529 0.039 Uiso calc R 1 1
C C28 0.32535(10) 0.51159(13) 0.19326(13) 0.0325(4) Uani d . 1 1
H H28A 0.3783 0.5187 0.1775 0.039 Uiso calc R 1 1
C C29 0.31732(9) 0.47418(12) 0.29051(12) 0.0258(3) Uani d . 1 1
H H29A 0.3652 0.4572 0.3407 0.031 Uiso calc R 1 1

loop_
_atom_site_aniso_label
_atom_site_aniso_U_11
_atom_site_aniso_U_22
_atom_site_aniso_U_33
_atom_site_aniso_U_12
_atom_site_aniso_U_13
_atom_site_aniso_U_23
Cl1 0.02040(19) 0.0644(3) 0.0524(3) 0.01065(19) 0.00469(18) 0.0034(2)
Cl2 0.02292(18) 0.03055(19) 0.02422(19) 0.00335(15) 0.00728(13) 0.00021(15)
O1 0.0251(5) 0.0208(5) 0.0216(6) -0.0018(4) 0.0055(4) 0.0005(4)
O2 0.0337(6) 0.0265(5) 0.0230(6) -0.0072(5) 0.0070(4) -0.0050(4)
N1 0.0175(6) 0.0192(6) 0.0191(6) 0.0021(5) 0.0028(5) 0.0002(5)
N2 0.0276(7) 0.0229(6) 0.0234(7) -0.0036(5) 0.0082(5) 0.0009(5)
C1 0.0210(7) 0.0244(7) 0.0167(7) 0.0030(6) 0.0038(5) 0.0004(6)
C2 0.0247(8) 0.0253(7) 0.0258(8) 0.0026(6) 0.0050(6) 0.0053(6)
C3 0.0238(8) 0.0359(9) 0.0280(8) -0.0014(6) 0.0069(6) 0.0038(7)
C4 0.0179(7) 0.0426(9) 0.0236(8) 0.0075(6) 0.0028(6) 0.0014(7)
C5 0.0289(8) 0.0303(8) 0.0247(8) 0.0105(6) 0.0024(6) 0.0018(6)
C6 0.0249(7) 0.0234(7) 0.0234(8) 0.0029(6) 0.0039(6) 0.0000(6)
C7 0.0195(7) 0.0185(6) 0.0208(7) 0.0017(5) 0.0043(5) 0.0015(5)
C8 0.0202(7) 0.0214(7) 0.0196(7) 0.0012(5) 0.0021(5) -0.0021(6)
C9 0.0214(7) 0.0208(7) 0.0179(7) 0.0029(5) 0.0043(5) -0.0023(6)
C10 0.0234(7) 0.0221(7) 0.0199(7) 0.0045(6) 0.0025(6) -0.0041(6)
C11 0.0218(7) 0.0220(7) 0.0198(7) 0.0047(5) 0.0052(5) 0.0008(6)
C12 0.0167(7) 0.0218(7) 0.0244(7) 0.0006(5) 0.0008(5) -0.0004(6)
C13 0.0179(7) 0.0222(7) 0.0197(7) 0.0021(5) 0.0015(5) -0.0004(6)
C14 0.0158(6) 0.0193(6) 0.0183(7) 0.0007(5) 0.0032(5) -0.0002(5)
C15 0.0174(7) 0.0189(6) 0.0219(7) 0.0020(5) 0.0026(5) 0.0014(6)
C16 0.0380(9) 0.0365(9) 0.0223(8) -0.0016(7) 0.0093(7) 0.0058(7)
C17 0.0334(9) 0.0242(8) 0.0385(9) -0.0069(6) 0.0140(7) 0.0028(7)
C18 0.0221(7) 0.0187(6) 0.0181(7) 0.0014(5) 0.0054(5) 0.0018(5)
C19 0.0212(7) 0.0224(7) 0.0283(8) -0.0011(6) 0.0058(6) 0.0009(6)
C20 0.0225(8) 0.0286(8) 0.0407(9) 0.0042(6) 0.0132(7) 0.0031(7)
C21 0.0375(9) 0.0246(8) 0.0339(9) 0.0071(7) 0.0163(7) -0.0005(7)
C22 0.0355(8) 0.0226(7) 0.0231(8) -0.0014(6) 0.0061(6) -0.0026(6)
C23 0.0217(7) 0.0228(7) 0.0216(7) 0.0001(6) 0.0038(6) 0.0013(6)
C24 0.0212(7) 0.0161(6) 0.0209(7) 0.0003(5) 0.0049(5) -0.0006(5)
C25 0.0223(7) 0.0252(7) 0.0247(8) -0.0005(6) 0.0034(6) 0.0011(6)
C26 0.0366(9) 0.0254(8) 0.0231(8) 0.0019(7) -0.0014(6) 0.0037(6)
C27 0.0469(10) 0.0284(8) 0.0237(8) -0.0021(7) 0.0119(7) 0.0052(7)
C28 0.0320(9) 0.0345(9) 0.0350(9) -0.0028(7) 0.0166(7) 0.0038(7)
C29 0.0222(7) 0.0272(8) 0.0281(8) -0.0001(6) 0.0054(6) 0.0033(6)

loop_
_atom_type_symbol
_atom_type_description
_atom_type_scat_dispersion_real
_atom_type_scat_dispersion_imag
_atom_type_scat_source
C C 0.0033 0.0016 'International Tables Vol C Tables 4.2.6.8 and 6.1.1.4'
H H 0.0000 0.0000 'International Tables Vol C Tables 4.2.6.8 and 6.1.1.4'
N N 0.0061 0.0033 'International Tables Vol C Tables 4.2.6.8 and 6.1.1.4'
O O 0.0106 0.0060 'International Tables Vol C Tables 4.2.6.8 and 6.1.1.4'
Cl Cl 0.1484 0.1585 'International Tables Vol C Tables 4.2.6.8 and 6.1.1.4'

loop_
_geom_angle_atom_site_label_1
_geom_angle_atom_site_label_2
_geom_angle_atom_site_label_3
_geom_angle
C7 O1 H1B 109.5(12)
C12 N1 C10 108.90(10)
C12 N1 C9 113.00(11)
C10 N1 C9 111.14(10)
C12 N1 H1A 108.3(10)
C10 N1 H1A 105.1(10)
C9 N1 H1A 110.1(10)
C15 N2 C16 127.44(12)
C15 N2 C17 116.10(12)
C16 N2 C17 114.91(12)
C2 C1 C6 118.01(13)
C2 C1 C7 121.06(12)
C6 C1 C7 120.65(12)
C3 C2 C1 121.50(14)
C3 C2 H2A 119.2
C1 C2 H2A 119.2
C4 C3 C2 118.85(14)
C4 C3 H3A 120.6
C2 C3 H3A 120.6
C5 C4 C3 121.41(14)
C5 C4 Cl1 119.87(12)
C3 C4 Cl1 118.72(12)
C4 C5 C6 118.85(14)
C4 C5 H5A 120.6
C6 C5 H5A 120.6
C5 C6 C1 121.35(14)
C5 C6 H6A 119.3
C1 C6 H6A 119.3
O1 C7 C1 111.38(11)
O1 C7 C11 105.66(11)
C1 C7 C11 107.91(11)
O1 C7 C8 109.88(11)
C1 C7 C8 113.54(11)
C11 C7 C8 108.11(11)
C9 C8 C7 111.83(11)
C9 C8 H8A 109.3
C7 C8 H8A 109.3
C9 C8 H8B 109.3
C7 C8 H8B 109.3
H8A C8 H8B 107.9
N1 C9 C8 110.75(11)
N1 C9 H9A 109.5
C8 C9 H9A 109.5
N1 C9 H9B 109.5
C8 C9 H9B 109.5
H9A C9 H9B 108.1
N1 C10 C11 111.37(11)
N1 C10 H10A 109.4
C11 C10 H10A 109.4
N1 C10 H10B 109.4
C11 C10 H10B 109.4
H10A C10 H10B 108.0
C10 C11 C7 111.90(12)
C10 C11 H11A 109.2
C7 C11 H11A 109.2
C10 C11 H11B 109.2
C7 C11 H11B 109.2
H11A C11 H11B 107.9
N1 C12 C13 111.94(11)
N1 C12 H12A 109.2
C13 C12 H12A 109.2
N1 C12 H12B 109.2
C13 C12 H12B 109.2
H12A C12 H12B 107.9
C12 C13 C14 112.74(11)
C12 C13 H13A 109.0
C14 C13 H13A 109.0
C12 C13 H13B 109.0
C14 C13 H13B 109.0
H13A C13 H13B 107.8
C18 C14 C24 107.25(11)
C18 C14 C13 110.05(11)
C24 C14 C13 111.34(11)
C18 C14 C15 112.94(11)
C24 C14 C15 107.69(11)
C13 C14 C15 107.59(11)
O2 C15 N2 120.18(13)
O2 C15 C14 119.31(12)
N2 C15 C14 120.48(12)
N2 C16 H16A 109.5
N2 C16 H16B 109.5
H16A C16 H16B 109.5
N2 C16 H16C 109.5
H16A C16 H16C 109.5
H16B C16 H16C 109.5
N2 C17 H17A 109.5
N2 C17 H17B 109.5
H17A C17 H17B 109.5
N2 C17 H17C 109.5
H17A C17 H17C 109.5
H17B C17 H17C 109.5
C23 C18 C19 118.12(13)
C23 C18 C14 120.83(12)
C19 C18 C14 121.02(12)
C20 C19 C18 120.85(14)
C20 C19 H19A 119.6
C18 C19 H19A 119.6
C21 C20 C19 120.41(14)
C21 C20 H20A 119.8
C19 C20 H20A 119.8
C22 C21 C20 119.50(14)
C22 C21 H21A 120.2
C20 C21 H21A 120.2
C21 C22 C23 120.41(14)
C21 C22 H22A 119.8
C23 C22 H22A 119.8
C22 C23 C18 120.71(13)
C22 C23 H23A 119.6
C18 C23 H23A 119.6
C29 C24 C25 117.26(13)
C29 C24 C14 122.83(12)
C25 C24 C14 119.89(12)
C26 C25 C24 121.35(14)
C26 C25 H25A 119.3
C24 C25 H25A 119.3
C25 C26 C27 120.60(14)
C25 C26 H26A 119.7
C27 C26 H26A 119.7
C28 C27 C26 118.78(15)
C28 C27 H27A 120.6
C26 C27 H27A 120.6
C27 C28 C29 120.55(15)
C27 C28 H28A 119.7
C29 C28 H28A 119.7
C28 C29 C24 121.45(14)
C28 C29 H29A 119.3
C24 C29 H29A 119.3

loop_
_geom_bond_atom_site_label_1
_geom_bond_atom_site_label_2
_geom_bond_distance
Cl1 C4 1.7474(15)
O1 C7 1.4307(16)
O1 H1B 0.87(2)
O2 C15 1.2260(17)
N1 C12 1.5016(17)
N1 C10 1.5022(17)
N1 C9 1.5042(18)
N1 H1A 0.952(18)
N2 C15 1.3556(18)
N2 C16 1.4626(19)
N2 C17 1.4646(18)
C1 C2 1.391(2)
C1 C6 1.3951(19)
C1 C7 1.5292(19)
C2 C3 1.387(2)
C2 H2A 0.9500
C3 C4 1.382(2)
C3 H3A 0.9500
C4 C5 1.381(2)
C5 C6 1.389(2)
C5 H5A 0.9500
C6 H6A 0.9500
C7 C11 1.5341(19)
C7 C8 1.5351(19)
C8 C9 1.5228(18)
C8 H8A 0.9900
C8 H8B 0.9900
C9 H9A 0.9900
C9 H9B 0.9900
C10 C11 1.5166(19)
C10 H10A 0.9900
C10 H10B 0.9900
C11 H11A 0.9900
C11 H11B 0.9900
C12 C13 1.5252(19)
C12 H12A 0.9900
C12 H12B 0.9900
C13 C14 1.5580(18)
C13 H13A 0.9900
C13 H13B 0.9900
C14 C18 1.5402(19)
C14 C24 1.5485(19)
C14 C15 1.5603(19)
C16 H16A 0.9800
C16 H16B 0.9800
C16 H16C 0.9800
C17 H17A 0.9800
C17 H17B 0.9800
C17 H17C 0.9800
C18 C23 1.3948(19)
C18 C19 1.3987(19)
C19 C20 1.384(2)
C19 H19A 0.9500
C20 C21 1.384(2)
C20 H20A 0.9500
C21 C22 1.381(2)
C21 H21A 0.9500
C22 C23 1.390(2)
C22 H22A 0.9500
C23 H23A 0.9500
C24 C29 1.389(2)
C24 C25 1.3986(19)
C25 C26 1.382(2)
C25 H25A 0.9500
C26 C27 1.388(2)
C26 H26A 0.9500
C27 C28 1.380(2)
C27 H27A 0.9500
C28 C29 1.389(2)
C28 H28A 0.9500
C29 H29A 0.9500

loop_
_geom_hbond_atom_site_label_D
_geom_hbond_atom_site_label_H
_geom_hbond_atom_site_label_A
_geom_hbond_site_symmetry_A
_geom_hbond_distance_DH
_geom_hbond_distance_HA
_geom_hbond_distance_DA
_geom_hbond_angle_DHA
_geom_hbond_publ_flag
N1 H1A Cl2 4_565 0.95(2) 2.15(2) 3.0802(12) 165(2) yes
O1 H1B Cl2 1_555 0.87(2) 2.22(2) 3.0962(11) 176(2) yes
C13 H13A Cl2 2_656 0.99 2.78 3.613(2) 142 yes
C23 H23A Cl2 2_656 0.95 2.83 3.771(2) 173 yes
C25 H25A Cl1 4_465 0.95 2.90 3.755(2) 151 yes
C29 H29A Cl2 4_565 0.95 2.74 3.578(2) 148 yes

loop_
_geom_torsion_atom_site_label_1
_geom_torsion_atom_site_label_2
_geom_torsion_atom_site_label_3
_geom_torsion_atom_site_label_4
_geom_torsion
C6 C1 C2 C3 1.2(2)
C7 C1 C2 C3 -172.75(13)
C1 C2 C3 C4 0.1(2)
C2 C3 C4 C5 -1.1(2)
C2 C3 C4 Cl1 178.81(12)
C3 C4 C5 C6 0.8(2)
Cl1 C4 C5 C6 -179.15(12)
C4 C5 C6 C1 0.6(2)
C2 C1 C6 C5 -1.5(2)
C7 C1 C6 C5 172.42(13)
C2 C1 C7 O1 -167.51(13)
C6 C1 C7 O1 18.72(18)
C2 C1 C7 C11 76.95(16)
C6 C1 C7 C11 -96.82(15)
C2 C1 C7 C8 -42.85(18)
C6 C1 C7 C8 143.38(13)
O1 C7 C8 C9 -58.43(15)
C1 C7 C8 C9 176.11(11)
C11 C7 C8 C9 56.42(15)
C12 N1 C9 C8 178.89(11)
C10 N1 C9 C8 56.10(14)
C7 C8 C9 N1 -57.49(15)
C12 N1 C10 C11 178.93(11)
C9 N1 C10 C11 -55.96(15)
N1 C10 C11 C7 56.82(15)
O1 C7 C11 C10 61.63(14)
C1 C7 C11 C10 -179.13(11)
C8 C7 C11 C10 -55.96(15)
C10 N1 C12 C13 -175.34(11)
C9 N1 C12 C13 60.64(15)
N1 C12 C13 C14 160.53(11)
C12 C13 C14 C18 167.24(11)
C12 C13 C14 C24 -73.97(14)
C12 C13 C14 C15 43.81(15)
C16 N2 C15 O2 163.68(14)
C17 N2 C15 O2 -1.31(19)
C16 N2 C15 C14 -14.5(2)
C17 N2 C15 C14 -179.48(12)
C18 C14 C15 O2 133.56(13)
C24 C14 C15 O2 15.33(16)
C13 C14 C15 O2 -104.79(14)
C18 C14 C15 N2 -48.25(16)
C24 C14 C15 N2 -166.48(12)
C13 C14 C15 N2 73.40(15)
C24 C14 C18 C23 -93.29(14)
C13 C14 C18 C23 27.98(17)
C15 C14 C18 C23 148.22(13)
C24 C14 C18 C19 84.42(15)
C13 C14 C18 C19 -154.31(13)
C15 C14 C18 C19 -34.06(17)
C23 C18 C19 C20 -0.6(2)
C14 C18 C19 C20 -178.36(13)
C18 C19 C20 C21 0.2(2)
C19 C20 C21 C22 0.4(2)
C20 C21 C22 C23 -0.5(2)
C21 C22 C23 C18 0.1(2)
C19 C18 C23 C22 0.5(2)
C14 C18 C23 C22 178.23(13)
C18 C14 C24 C29 115.77(14)
C13 C14 C24 C29 -4.69(18)
C15 C14 C24 C29 -122.40(14)
C18 C14 C24 C25 -62.65(15)
C13 C14 C24 C25 176.89(12)
C15 C14 C24 C25 59.18(15)
C29 C24 C25 C26 0.3(2)
C14 C24 C25 C26 178.79(13)
C24 C25 C26 C27 0.6(2)
C25 C26 C27 C28 -0.7(2)
C26 C27 C28 C29 -0.1(2)
C27 C28 C29 C24 1.0(2)
C25 C24 C29 C28 -1.1(2)
C14 C24 C29 C28 -179.53(13)

loop_
_cod_related_entry_id
_cod_related_entry_database
_cod_related_entry_code
1 ChemSpider 64510
